data_7046648
loop_
_publ_author_name
'Loibl, Antonia'
'Oschmann, Wiebke'
'Vogler, Maria'
'Pidko, Evgeny A.'
'Weber, Manuela'
'Wiecko, Jelena'
'M\"uller, Christian'

_publ_section_title
;
 Substituent effects in pyridyl-functionalized pyrylium salts, pyridines
 and \l<sup>3</sup>,\s<sup>2</sup>-phosphinines: a fundamental and
 systematic study.
;
_journal_issue 28
_journal_name_full 'Dalton transactions (Cambridge, England : 2003)'
_journal_page_first 9355
_journal_page_last 9366
_journal_paper_doi 10.1039/c8dt01441h
_journal_volume 47
_journal_year 2018
_chemical_formula_moiety 'C27 H18 N2 O4 S W'
_chemical_formula_sum 'C27 H18 N2 O4 S W'
_chemical_formula_weight 650.34
_space_group_IT_number 14
_space_group_name_Hall '-P 2ybc'
_space_group_name_H-M_alt 'P 1 21/c 1'
_symmetry_cell_setting monoclinic
_symmetry_space_group_name_Hall '-P 2ybc'
_symmetry_space_group_name_H-M 'P 1 21/c 1'
_atom_sites_solution_hydrogens geom
_atom_sites_solution_primary direct
_atom_sites_solution_secondary difmap
_audit_creation_method SHELXL-97
_audit_update_record
;
2017-04-03 deposited with the CCDC.
2018-06-07 downloaded from the CCDC.
;
_cell_angle_alpha 90.00
_cell_angle_beta 92.85(3)
_cell_angle_gamma 90.00
_cell_formula_units_Z 4
_cell_length_a 8.4430(17)
_cell_length_b 16.193(3)
_cell_length_c 17.514(4)
_cell_measurement_reflns_used 6192
_cell_measurement_temperature 220(2)
_cell_measurement_theta_max 25.43
_cell_measurement_theta_min 3.43
_cell_volume 2391.5(9)
_computing_cell_refinement 'STOE X-AREA'
_computing_data_collection 'STOE X-AREA'
_computing_data_reduction 'STOE X-RED'
_computing_molecular_graphics 'Diamond 2.1e'
_computing_publication_material 'X-STEP32, Microsoft Word'
_computing_structure_refinement 'SHELXL-2013 (Sheldrick, 2013)'
_computing_structure_solution 'SHELXL-2013 (Sheldrick, 2013)'
_diffrn_ambient_temperature 220(2)
_diffrn_detector_area_resol_mean 6.67
_diffrn_measured_fraction_theta_full 0.983
_diffrn_measured_fraction_theta_max 0.983
_diffrn_measurement_device_type 'STOE IPDS 2T'
_diffrn_measurement_method 'rotation method'
_diffrn_radiation_monochromator graphite
_diffrn_radiation_source 'fine-focus sealed tube'
_diffrn_radiation_type MoK\a
_diffrn_radiation_wavelength 0.71073
_diffrn_reflns_av_R_equivalents 0.0903
_diffrn_reflns_av_sigmaI/netI 0.1844
_diffrn_reflns_limit_h_max 11
_diffrn_reflns_limit_h_min -11
_diffrn_reflns_limit_k_max 20
_diffrn_reflns_limit_k_min -22
_diffrn_reflns_limit_l_max 23
_diffrn_reflns_limit_l_min -24
_diffrn_reflns_number 17632
_diffrn_reflns_theta_full 29.30
_diffrn_reflns_theta_max 29.30
_diffrn_reflns_theta_min 3.43
_exptl_absorpt_coefficient_mu 4.955
_exptl_absorpt_correction_T_max 0.7661
_exptl_absorpt_correction_T_min 0.5792
_exptl_absorpt_correction_type integration
_exptl_absorpt_process_details 'STOE X-RED & X-SHAPE'
_exptl_crystal_colour red
_exptl_crystal_density_diffrn 1.806
_exptl_crystal_density_method 'not measured'
_exptl_crystal_description block
_exptl_crystal_F_000 1264
_exptl_crystal_size_max 0.140
_exptl_crystal_size_mid 0.110
_exptl_crystal_size_min 0.090
_refine_diff_density_max 1.222
_refine_diff_density_min -3.671
_refine_diff_density_rms 0.160
_refine_ls_extinction_method none
_refine_ls_goodness_of_fit_ref 0.730
_refine_ls_hydrogen_treatment constr
_refine_ls_matrix_type full
_refine_ls_number_parameters 308
_refine_ls_number_reflns 6431
_refine_ls_number_restraints 0
_refine_ls_restrained_S_all 0.730
_refine_ls_R_factor_all 0.1416
_refine_ls_R_factor_gt 0.0405
_refine_ls_shift/su_max 0.001
_refine_ls_shift/su_mean 0.000
_refine_ls_structure_factor_coef Fsqd
_refine_ls_weighting_details 'calc w=1/[\s^2^(Fo^2^)+(0.0244P)^2^+0.0000P] where P=(Fo^2^+2Fc^2^)/3'
_refine_ls_weighting_scheme calc
_refine_ls_wR_factor_gt 0.0648
_refine_ls_wR_factor_ref 0.0814
_reflns_number_gt 2551
_reflns_number_total 6431
_reflns_threshold_expression >2\s(I)
_cod_data_source_file c8dt01441h2.cif
_cod_data_source_block wo40abs
_cod_depositor_comments 'Adding full bibliography for 7046645--7046658.cif.'
_cod_original_cell_volume 2391.5(8)
_cod_original_sg_symbol_H-M p2(1)/c
_cod_database_code 7046648

loop_
_symmetry_equiv_pos_as_xyz
'x, y, z'
'-x, y+1/2, -z+1/2'
'-x, -y, -z'
'x, -y-1/2, z-1/2'

loop_
_atom_site_label
_atom_site_type_symbol
_atom_site_fract_x
_atom_site_fract_y
_atom_site_fract_z
_atom_site_U_iso_or_equiv
_atom_site_adp_type
_atom_site_occupancy
_atom_site_symmetry_multiplicity
_atom_site_calc_flag
_atom_site_refinement_flags
_atom_site_disorder_assembly
_atom_site_disorder_group
C1 C -0.2584(8) 0.7074(5) 0.0047(4) 0.0403(18) Uani 1 1 d . . .
C2 C -0.3494(8) 0.6767(4) -0.0557(4) 0.044(2) Uani 1 1 d . A .
H2 H -0.4053 0.7139 -0.0883 0.053 Uiso 1 1 calc R . .
C3 C -0.3624(8) 0.5925(4) -0.0707(4) 0.0351(17) Uani 1 1 d . . .
C4 C -0.2751(9) 0.5412(4) -0.0193(4) 0.0378(19) Uani 1 1 d . A .
H4 H -0.2799 0.4835 -0.0253 0.045 Uiso 1 1 calc R . .
C5 C -0.1809(8) 0.5754(4) 0.0408(4) 0.0337(17) Uani 1 1 d . . .
C6 C -0.0922(8) 0.5211(4) 0.0955(4) 0.0339(17) Uani 1 1 d . A .
C7 C -0.1107(9) 0.4370(5) 0.0974(4) 0.046(2) Uani 1 1 d . . .
H7 H -0.1817 0.4107 0.0622 0.056 Uiso 1 1 calc R A .
C8 C -0.0236(9) 0.3908(5) 0.1519(5) 0.055(2) Uani 1 1 d . A .
H8 H -0.0333 0.3330 0.1531 0.066 Uiso 1 1 calc R . .
C9 C 0.0775(9) 0.4312(5) 0.2043(4) 0.047(2) Uani 1 1 d . . .
H9 H 0.1376 0.4015 0.2416 0.056 Uiso 1 1 calc R A .
C10 C 0.0877(9) 0.5155(5) 0.2003(4) 0.047(2) Uani 1 1 d . A .
H10 H 0.1540 0.5429 0.2368 0.057 Uiso 1 1 calc R . .
C11A C -0.235(2) 0.8037(17) 0.0138(11) 0.042(6) Uiso 0.50 1 d P A 1
C11B C -0.277(2) 0.7953(13) 0.0260(10) 0.033(5) Uiso 0.50 1 d P A 2
C12A C -0.3296(19) 0.8364(10) 0.0659(10) 0.037(4) Uiso 0.50 1 d P A 1
H12A H -0.3884 0.8013 0.0965 0.044 Uiso 0.50 1 calc PR A 1
C12B C -0.3419(19) 0.8178(11) 0.0968(10) 0.051(5) Uiso 0.50 1 d P A 2
H12B H -0.3752 0.7766 0.1303 0.061 Uiso 0.50 1 calc PR A 2
C13A C -0.341(2) 0.9211(13) 0.0750(11) 0.045(4) Uiso 0.50 1 d P A 1
H13A H -0.4036 0.9445 0.1122 0.054 Uiso 0.50 1 calc PR A 1
C13B C -0.355(2) 0.8965(13) 0.1153(13) 0.076(6) Uiso 0.50 1 d P A 2
H13B H -0.3968 0.9103 0.1624 0.091 Uiso 0.50 1 calc PR A 2
C14A C -0.257(2) 0.9692(10) 0.0276(11) 0.039(4) Uiso 0.50 1 d P A 1
C14B C -0.310(3) 0.9565(14) 0.0697(13) 0.060(6) Uiso 0.50 1 d P A 2
C15A C -0.1595(18) 0.9337(9) -0.0294(8) 0.036(3) Uiso 0.50 1 d P A 1
H15A H -0.0998 0.9671 -0.0611 0.043 Uiso 0.50 1 calc PR A 1
C15B C -0.242(3) 0.9392(15) -0.0042(14) 0.072(6) Uiso 0.50 1 d P A 2
H15B H -0.2066 0.9807 -0.0367 0.086 Uiso 0.50 1 calc PR A 2
C16A C -0.1575(18) 0.8496(8) -0.0355(8) 0.031(3) Uiso 0.50 1 d P A 1
H16A H -0.1016 0.8242 -0.0742 0.037 Uiso 0.50 1 calc PR A 1
C16B C -0.235(3) 0.8556(14) -0.0214(13) 0.065(6) Uiso 0.50 1 d P A 2
H16B H -0.1992 0.8403 -0.0693 0.079 Uiso 0.50 1 calc PR A 2
C17 C -0.4591(8) 0.5584(5) -0.1358(4) 0.0426(19) Uani 1 1 d . A .
C18 C -0.5309(10) 0.6090(5) -0.1905(5) 0.064(3) Uani 1 1 d . . .
H18 H -0.5158 0.6665 -0.1873 0.077 Uiso 1 1 calc R A .
C19 C -0.6251(11) 0.5764(6) -0.2501(5) 0.076(3) Uani 1 1 d . A .
H19 H -0.6756 0.6123 -0.2858 0.091 Uiso 1 1 calc R . .
C20 C -0.6459(10) 0.4936(6) -0.2581(5) 0.063(3) Uani 1 1 d . . .
H20 H -0.7082 0.4725 -0.2996 0.075 Uiso 1 1 calc R A .
C21 C -0.5745(9) 0.4405(5) -0.2046(5) 0.056(2) Uani 1 1 d . A .
H21 H -0.5877 0.3831 -0.2096 0.067 Uiso 1 1 calc R . .
C22 C -0.4838(9) 0.4728(5) -0.1439(5) 0.054(2) Uani 1 1 d . . .
H22 H -0.4374 0.4367 -0.1071 0.064 Uiso 1 1 calc R A .
C23A C -0.4034(19) 1.1088(11) 0.0899(9) 0.056(4) Uiso 0.50 1 d P A 1
H23A H -0.4115 1.1685 0.0927 0.084 Uiso 0.50 1 calc PR A 1
H23B H -0.3752 1.0868 0.1402 0.084 Uiso 0.50 1 calc PR A 1
H23C H -0.5045 1.0860 0.0715 0.084 Uiso 0.50 1 calc PR A 1
C23B C -0.224(2) 1.0824(11) 0.0489(10) 0.041(5) Uiso 0.50 1 d P A 2
H23D H -0.2017 1.1412 0.0506 0.062 Uiso 0.50 1 calc PR A 2
H23E H -0.2727 1.0682 -0.0006 0.062 Uiso 0.50 1 calc PR A 2
H23F H -0.1254 1.0519 0.0571 0.062 Uiso 0.50 1 calc PR A 2
C24 C 0.1981(10) 0.6980(6) 0.0657(5) 0.056(2) Uani 1 1 d . . .
C25 C 0.1930(10) 0.7094(5) 0.2181(5) 0.061(2) Uani 1 1 d . . .
C26 C -0.1229(10) 0.7149(5) 0.2265(4) 0.050(2) Uani 1 1 d . . .
C27 C 0.0313(10) 0.8184(4) 0.1300(4) 0.045(2) Uani 1 1 d . . .
N1 N -0.1672(7) 0.6570(3) 0.0527(3) 0.0353(14) Uani 1 1 d . A .
N2 N 0.0070(8) 0.5614(3) 0.1465(4) 0.0366(15) Uani 1 1 d . . .
O1 O 0.3040(8) 0.7039(5) 0.0277(4) 0.089(2) Uani 1 1 d . . .
O2 O 0.2997(8) 0.7164(4) 0.2636(4) 0.103(3) Uani 1 1 d . . .
O3 O -0.1989(9) 0.7294(4) 0.2776(4) 0.082(2) Uani 1 1 d . . .
O4 O 0.0422(8) 0.8899(3) 0.1262(3) 0.0585(18) Uani 1 1 d . . .
S1A S -0.2580(8) 1.0822(4) 0.0273(4) 0.0735(19) Uiso 0.50 1 d P A 1
S1B S -0.3344(8) 1.0606(4) 0.1106(4) 0.0953(18) Uiso 0.50 1 d P A 2
W1 W 0.02387(4) 0.69820(2) 0.140920(18) 0.03991(9) Uani 1 1 d . A .

loop_
_atom_site_aniso_label
_atom_site_aniso_U_11
_atom_site_aniso_U_22
_atom_site_aniso_U_33
_atom_site_aniso_U_23
_atom_site_aniso_U_13
_atom_site_aniso_U_12
C1 0.048(4) 0.031(4) 0.041(4) -0.004(4) -0.004(3) -0.001(4)
C2 0.043(4) 0.043(5) 0.045(4) -0.003(3) -0.010(4) 0.006(3)
C3 0.025(4) 0.043(4) 0.038(4) -0.006(3) 0.008(3) 0.002(3)
C4 0.044(5) 0.030(4) 0.039(4) -0.006(3) -0.002(4) 0.005(3)
C5 0.034(4) 0.035(4) 0.032(4) -0.001(3) 0.000(3) -0.003(3)
C6 0.028(4) 0.035(4) 0.039(4) 0.000(3) 0.002(3) -0.001(3)
C7 0.052(5) 0.040(5) 0.046(5) 0.007(4) 0.002(4) -0.003(4)
C8 0.064(6) 0.038(4) 0.062(5) 0.008(4) -0.002(5) 0.002(4)
C9 0.051(5) 0.042(5) 0.047(5) 0.015(4) 0.001(4) 0.004(4)
C10 0.046(5) 0.051(5) 0.044(5) 0.009(4) -0.009(4) 0.001(4)
C17 0.035(4) 0.048(5) 0.044(4) -0.002(4) -0.007(4) 0.003(4)
C18 0.071(6) 0.054(5) 0.064(6) -0.006(4) -0.033(5) 0.001(5)
C19 0.078(7) 0.079(7) 0.066(6) -0.009(6) -0.037(6) 0.014(6)
C20 0.063(6) 0.076(7) 0.047(5) -0.021(5) -0.012(5) -0.009(5)
C21 0.052(5) 0.052(5) 0.063(5) -0.015(4) -0.004(4) -0.008(4)
C22 0.047(6) 0.053(5) 0.059(5) -0.011(4) -0.010(5) 0.000(4)
C24 0.048(5) 0.041(4) 0.079(6) -0.014(6) 0.009(4) 0.006(6)
C25 0.080(6) 0.034(5) 0.066(5) 0.003(4) -0.009(5) -0.012(5)
C26 0.071(6) 0.043(5) 0.037(4) -0.009(4) 0.001(4) -0.019(4)
C27 0.049(4) 0.042(5) 0.042(4) -0.012(4) -0.014(4) 0.005(5)
N1 0.041(4) 0.029(3) 0.036(3) 0.002(3) 0.002(3) 0.002(3)
N2 0.039(4) 0.029(3) 0.041(3) 0.006(3) -0.003(3) 0.000(3)
O1 0.070(4) 0.079(5) 0.122(6) -0.030(5) 0.042(4) -0.013(5)
O2 0.115(5) 0.056(5) 0.131(6) 0.005(4) -0.088(5) -0.012(4)
O3 0.118(6) 0.070(5) 0.059(4) -0.023(3) 0.027(4) -0.030(4)
O4 0.078(4) 0.038(3) 0.058(4) -0.006(3) -0.006(4) 0.001(4)
W1 0.04418(16) 0.03434(14) 0.04022(14) -0.0004(2) -0.00766(11) -0.0025(2)

loop_
_atom_type_symbol
_atom_type_description
_atom_type_scat_dispersion_real
_atom_type_scat_dispersion_imag
_atom_type_scat_source
C C 0.0033 0.0016 'International Tables Vol C Tables 4.2.6.8 and 6.1.1.4'
H H 0.0000 0.0000 'International Tables Vol C Tables 4.2.6.8 and 6.1.1.4'
N N 0.0061 0.0033 'International Tables Vol C Tables 4.2.6.8 and 6.1.1.4'
O O 0.0106 0.0060 'International Tables Vol C Tables 4.2.6.8 and 6.1.1.4'
S S 0.1246 0.1234 'International Tables Vol C Tables 4.2.6.8 and 6.1.1.4'
W W -0.8490 6.8722 'International Tables Vol C Tables 4.2.6.8 and 6.1.1.4'

loop_
_exptl_crystal_face_index_h
_exptl_crystal_face_index_k
_exptl_crystal_face_index_l
_exptl_crystal_face_perp_dist
5 -8 28 0.0743
-6 20 -27 0.0482
-5 -19 -12 0.0292
5 19 27 0.0352
15 -8 -27 0.0410
-25 24 29 0.0592
7 11 3 0.0482

loop_
_geom_angle_atom_site_label_1
_geom_angle_atom_site_label_2
_geom_angle_atom_site_label_3
_geom_angle
C2 C1 N1 122.0(7)
C2 C1 C11B 118.7(8)
N1 C1 C11B 118.6(8)
C2 C1 C11A 119.9(9)
N1 C1 C11A 117.5(8)
C11B C1 C11A 16.3(10)
C1 C2 C3 122.5(7)
C2 C3 C4 115.1(6)
C2 C3 C17 123.2(6)
C4 C3 C17 121.7(6)
C5 C4 C3 120.5(6)
N1 C5 C4 123.2(6)
N1 C5 C6 116.7(5)
C4 C5 C6 120.1(6)
N2 C6 C7 121.9(6)
N2 C6 C5 114.5(6)
C7 C6 C5 123.5(6)
C6 C7 C8 119.5(7)
C9 C8 C7 119.1(7)
C10 C9 C8 118.3(7)
N2 C10 C9 123.5(7)
C16A C11A C12A 123(2)
C16A C11A C1 123.2(16)
C12A C11A C1 112.5(18)
C16B C11B C12B 118(2)
C16B C11B C1 120.6(18)
C12B C11B C1 121.0(16)
C11A C12A C13A 121(2)
C13B C12B C11B 120(2)
C14A C13A C12A 117.1(19)
C12B C13B C14B 122(2)
C13A C14A C15A 121.7(16)
C13A C14A S1A 124.7(17)
C15A C14A S1A 113.6(13)
C13B C14B C15B 122(2)
C13B C14B S1B 113.4(17)
C15B C14B S1B 125(2)
C16A C15A C14A 117.4(16)
C16B C15B C14B 113(2)
C11A C16A C15A 119.8(18)
C11B C16B C15B 124(2)
C18 C17 C22 117.3(6)
C18 C17 C3 121.4(7)
C22 C17 C3 121.3(6)
C17 C18 C19 120.9(8)
C20 C19 C18 121.4(8)
C19 C20 C21 119.5(7)
C20 C21 C22 119.4(8)
C21 C22 C17 121.6(7)
O1 C24 W1 173.1(8)
O2 C25 W1 177.9(8)
O3 C26 W1 174.5(7)
O4 C27 W1 176.6(7)
C5 N1 C1 116.6(6)
C5 N1 W1 116.6(4)
C1 N1 W1 126.5(5)
C10 N2 C6 117.6(6)
C10 N2 W1 123.1(5)
C6 N2 W1 119.2(4)
C23A S1A C14A 104.5(9)
C23B S1B C14B 81.5(11)
C25 W1 C27 87.0(3)
C25 W1 C26 85.8(3)
C27 W1 C26 87.9(3)
C25 W1 C24 85.4(3)
C27 W1 C24 84.9(4)
C26 W1 C24 168.8(3)
C25 W1 N2 96.3(3)
C27 W1 N2 176.5(2)
C26 W1 N2 93.3(3)
C24 W1 N2 94.4(3)
C25 W1 N1 168.4(3)
C27 W1 N1 104.5(2)
C26 W1 N1 95.9(2)
C24 W1 N1 94.1(3)
N2 W1 N1 72.1(2)

loop_
_geom_bond_atom_site_label_1
_geom_bond_atom_site_label_2
_geom_bond_distance
C1 C2 1.371(8)
C1 N1 1.379(8)
C1 C11B 1.48(2)
C1 C11A 1.58(3)
C2 C3 1.392(9)
C3 C4 1.406(9)
C3 C17 1.476(9)
C4 C5 1.402(8)
C5 N1 1.341(8)
C5 C6 1.477(9)
C6 N2 1.361(8)
C6 C7 1.371(9)
C7 C8 1.393(9)
C8 C9 1.386(10)
C9 C10 1.370(10)
C10 N2 1.357(8)
C11A C16A 1.34(3)
C11A C12A 1.35(3)
C11B C16B 1.34(3)
C11B C12B 1.43(3)
C12A C13A 1.38(2)
C12B C13B 1.32(3)
C13A C14A 1.36(3)
C13B C14B 1.32(3)
C14A C15A 1.44(3)
C14A S1A 1.830(18)
C14B C15B 1.47(3)
C14B S1B 1.85(2)
C15A C16A 1.366(19)
C15B C16B 1.39(3)
C17 C18 1.379(9)
C17 C22 1.407(10)
C18 C19 1.385(10)
C19 C20 1.358(12)
C20 C21 1.388(11)
C21 C22 1.382(9)
C23A S1A 1.740(19)
C23B S1B 1.504(19)
C24 O1 1.145(9)
C24 W1 2.022(10)
C25 O2 1.178(8)
C25 W1 1.926(8)
C26 O3 1.151(9)
C26 W1 2.010(10)
C27 O4 1.164(8)
C27 W1 1.958(7)
N1 W1 2.277(5)
N2 W1 2.222(5)
